data_7010870
loop_
_publ_author_name
'Chang, Ku-Hsien'
'Lin, Ying-Chih'
'Liu, Yi-Hong'
'Wang, Yu'

_publ_section_title
;
 Reactions of ruthenium cyclopropenyl complexes with trimethylsilyl
 azide
;
_journal_issue 21
_journal_name_full 'Journal of the Chemical Society, Dalton Transactions'
_journal_page_first 3154
_journal_paper_doi 10.1039/b104635g
_journal_year 2001
_chemical_formula_sum 'C54 H49 N5 O P2 Ru'
_chemical_formula_weight 946.99
_chemical_name_systematic
; 
? 
;
_space_group_IT_number 14
_symmetry_cell_setting monoclinic
_symmetry_space_group_name_Hall '-P 2yn'
_symmetry_space_group_name_H-M 'P 1 21/n 1'
_atom_sites_solution_hydrogens geom
_atom_sites_solution_primary direct
_atom_sites_solution_secondary difmap
_audit_creation_method SHELXL
_cell_angle_alpha 90.00
_cell_angle_beta 93.17(3)
_cell_angle_gamma 90.00
_cell_formula_units_Z 4
_cell_length_a 13.251(3)
_cell_length_b 17.142(3)
_cell_length_c 19.855(4)
_cell_measurement_reflns_used 25
_cell_measurement_temperature 295(2)
_cell_measurement_theta_max 11
_cell_measurement_theta_min 7
_cell_volume 4503.1(16)
_computing_cell_refinement 'Nonius CAD-4 Software'
_computing_data_collection 'Nonius CAD-4 Software'
_computing_data_reduction 'NRCSDP DATRD2'
_computing_molecular_graphics 'Siemens SHELXTL'
_computing_publication_material 'Siemens SHELXTL'
_computing_structure_refinement 'SHELXL-93 (Sheldrick, 1993)'
_computing_structure_solution 'SHELXS-86 (Sheldrick, 1990)'
_diffrn_ambient_temperature 295(2)
_diffrn_measurement_device 'Nonius CAD-4'
_diffrn_measurement_method '\q/2\q scans'
_diffrn_radiation_monochromator graphite
_diffrn_radiation_source 'fine-focus sealed tube'
_diffrn_radiation_type MoK\a
_diffrn_radiation_wavelength 0.71073
_diffrn_reflns_av_R_equivalents 0.0000
_diffrn_reflns_av_sigmaI/netI 0.1022
_diffrn_reflns_limit_h_max 14
_diffrn_reflns_limit_h_min -14
_diffrn_reflns_limit_k_max 18
_diffrn_reflns_limit_k_min 0
_diffrn_reflns_limit_l_max 21
_diffrn_reflns_limit_l_min 0
_diffrn_reflns_number 5879
_diffrn_reflns_theta_max 22.48
_diffrn_reflns_theta_min 1.57
_diffrn_standards_decay_% 0
_diffrn_standards_interval_time 60
_diffrn_standards_number 3
_exptl_absorpt_coefficient_mu 0.466
_exptl_absorpt_correction_T_max 0.995
_exptl_absorpt_correction_T_min 0.744
_exptl_absorpt_correction_type 'Empircal from psi-scan'
_exptl_crystal_density_diffrn 1.397
_exptl_crystal_F_000 1960
_exptl_crystal_size_max 0.45
_exptl_crystal_size_mid 0.25
_exptl_crystal_size_min 0.10
_refine_diff_density_max 0.786
_refine_diff_density_min -1.216
_refine_diff_density_rms 0.101
_refine_ls_extinction_coef 0.0003(2)
_refine_ls_extinction_expression Fc^*^=kFc[1+0.001xFc^2^\l^3^/sin(2\q)]^-1/4^
_refine_ls_extinction_method SHELXL
_refine_ls_goodness_of_fit_all 0.984
_refine_ls_goodness_of_fit_obs 1.154
_refine_ls_matrix_type full
_refine_ls_number_parameters 549
_refine_ls_number_reflns 5879
_refine_ls_number_restraints 0
_refine_ls_restrained_S_all 0.984
_refine_ls_restrained_S_obs 1.154
_refine_ls_R_factor_all 0.1107
_refine_ls_R_factor_obs 0.0534
_refine_ls_shift/esd_max 0.000
_refine_ls_shift/esd_mean 0.000
_refine_ls_structure_factor_coef Fsqd
_refine_ls_weighting_details 'w=1/[\s^2^(Fo^2^)+(0.0800P)^2^+0.0000P] where P=(Fo^2^+2Fc^2^)/3'
_refine_ls_weighting_scheme calc
_refine_ls_wR_factor_all 0.1524
_refine_ls_wR_factor_obs 0.1312
_reflns_number_observed 3393
_reflns_number_total 5879
_reflns_observed_criterion >2sigma(I)
_cod_data_source_file b104635g.txt
_cod_data_source_block ic4916
_cod_depositor_comments
;
The following automatic conversions were performed:
'_symmetry_cell_setting' value 'Monoclinic' changed to 'monoclinic'
according to '/home/saulius/struct/CIF-dictionaries/cif_core.dic'
dictionary named 'cif_core.dic' version 2.4.1 from 2010-06-29.

Automatic conversion script
Id: cif_fix_enum 1527 2010-12-29 10:47:43Z saulius 

The following automatic conversions were performed:

'_refine_ls_weighting_scheme' value 'calc
w=1/[\s^2^(Fo^2^)+(0.0800P)^2^+0.0000P] where P=(Fo^2^+2Fc^2^)/3' was
changed to 'calc'. New tag '_refine_ls_weighting_details' was
created. The value of the new tag was set to
'w=1/[\s^2^(Fo^2^)+(0.0800P)^2^+0.0000P] where P=(Fo^2^+2Fc^2^)/3'.

Automatic conversion script
Id: cif_fix_values 3143 2015-03-26 13:38:13Z robertas 
;
_cod_original_cell_volume 4503.2(16)
_cod_original_sg_symbol_H-M P2(1)/n
_cod_database_code 7010870

loop_
_symmetry_equiv_pos_as_xyz
'x, y, z'
'-x+1/2, y+1/2, -z+1/2'
'-x, -y, -z'
'x-1/2, -y-1/2, z-1/2'

loop_
_atom_site_aniso_label
_atom_site_aniso_U_11
_atom_site_aniso_U_22
_atom_site_aniso_U_33
_atom_site_aniso_U_23
_atom_site_aniso_U_13
_atom_site_aniso_U_12
Ru 0.0255(3) 0.0312(3) 0.0318(3) -0.0001(3) 0.0063(2) -0.0008(3)
P1 0.0238(10) 0.0332(11) 0.0414(11) -0.0019(9) 0.0028(8) 0.0008(9)
P2 0.0249(10) 0.0432(12) 0.0361(11) 0.0008(9) 0.0041(8) -0.0017(9)
N1 0.027(3) 0.035(4) 0.033(3) -0.004(3) 0.004(3) -0.002(3)
N2 0.041(4) 0.056(5) 0.053(4) -0.019(4) 0.024(3) -0.018(3)
N3 0.035(4) 0.059(5) 0.059(4) -0.009(4) 0.023(3) -0.011(3)
N4 0.035(3) 0.030(4) 0.044(4) 0.004(3) 0.009(3) -0.003(3)
N5 0.039(4) 0.077(6) 0.113(7) 0.002(5) 0.026(5) -0.005(4)
C1 0.030(4) 0.043(5) 0.035(4) -0.002(4) 0.005(3) -0.007(4)
C2 0.037(4) 0.053(6) 0.046(5) 0.003(4) 0.015(4) -0.011(4)
C3 0.038(4) 0.045(6) 0.044(5) -0.010(4) 0.019(4) -0.009(4)
C4 0.053(5) 0.052(5) 0.048(5) -0.004(5) 0.005(4) -0.013(5)
C5 0.065(6) 0.042(5) 0.074(6) -0.001(5) 0.023(5) -0.008(5)
C6 0.064(6) 0.060(7) 0.059(6) 0.014(5) 0.027(5) 0.011(5)
C7 0.061(6) 0.071(7) 0.045(5) -0.008(5) 0.003(4) -0.007(5)
C8 0.060(6) 0.056(6) 0.050(5) -0.001(5) 0.014(4) -0.007(5)
C9 0.039(5) 0.065(6) 0.072(6) 0.007(5) 0.010(4) -0.010(5)
C10 0.038(5) 0.064(6) 0.068(6) 0.012(5) 0.011(4) 0.006(4)
C11 0.039(5) 0.032(4) 0.042(5) -0.001(4) 0.009(4) 0.002(4)
C12 0.057(6) 0.039(5) 0.057(5) -0.014(4) -0.001(4) 0.004(4)
C13 0.074(7) 0.037(5) 0.076(7) -0.010(5) 0.040(6) -0.003(5)
C14 0.122(10) 0.046(6) 0.048(6) -0.001(5) 0.022(6) -0.016(6)
C15 0.090(8) 0.063(7) 0.050(6) -0.008(5) -0.001(5) -0.015(6)
C16 0.051(5) 0.053(6) 0.045(5) -0.004(4) -0.002(4) -0.007(4)
C17 0.020(4) 0.047(5) 0.050(5) 0.005(4) 0.007(3) -0.001(4)
C18 0.034(5) 0.055(6) 0.105(8) 0.020(5) -0.003(5) -0.009(4)
C19 0.047(7) 0.083(8) 0.146(11) 0.020(8) -0.012(7) -0.020(6)
C20 0.042(6) 0.077(8) 0.130(10) 0.020(7) -0.004(6) -0.005(6)
C21 0.038(5) 0.075(7) 0.060(5) 0.008(5) -0.001(4) 0.019(5)
C22 0.033(4) 0.059(6) 0.042(4) 0.002(4) -0.001(3) 0.004(4)
C23 0.032(4) 0.036(5) 0.051(5) -0.004(4) -0.004(4) 0.001(4)
C24 0.064(6) 0.048(6) 0.062(6) 0.003(5) 0.009(5) 0.010(5)
C25 0.071(7) 0.053(6) 0.058(6) 0.010(5) 0.012(5) -0.014(5)
C26 0.087(7) 0.047(6) 0.062(6) 0.011(5) -0.007(6) -0.009(6)
C27 0.093(8) 0.048(6) 0.087(8) 0.008(6) -0.016(7) 0.036(6)
C28 0.068(6) 0.058(6) 0.048(5) 0.009(5) 0.016(4) 0.016(5)
C29 0.032(4) 0.043(5) 0.049(5) 0.003(4) 0.001(4) -0.002(4)
C30 0.030(4) 0.059(6) 0.048(5) 0.000(4) 0.004(4) -0.003(4)
C31 0.041(5) 0.070(7) 0.068(6) -0.019(5) 0.010(4) 0.006(5)
C32 0.061(6) 0.057(7) 0.118(9) 0.005(7) 0.016(6) 0.029(5)
C33 0.114(10) 0.071(8) 0.093(9) 0.020(7) 0.032(7) 0.039(7)
C34 0.076(7) 0.075(7) 0.074(7) 0.018(6) 0.028(5) 0.029(6)
C35 0.030(4) 0.050(5) 0.040(4) 0.002(4) -0.001(3) -0.008(4)
C36 0.046(5) 0.070(6) 0.040(5) 0.005(4) -0.010(4) 0.004(5)
C37 0.056(6) 0.087(7) 0.053(6) 0.016(5) 0.011(5) -0.008(5)
C38 0.119(10) 0.111(9) 0.040(6) -0.001(6) 0.000(6) -0.038(8)
C39 0.143(12) 0.151(12) 0.068(8) 0.019(8) -0.057(8) -0.086(10)
C40 0.094(8) 0.149(11) 0.054(6) 0.022(6) -0.028(6) -0.077(8)
C41 0.034(5) 0.057(6) 0.043(5) -0.001(4) 0.006(4) -0.005(4)
C42 0.028(5) 0.057(6) 0.073(6) -0.012(5) 0.009(4) -0.008(4)
C43 0.051(6) 0.044(6) 0.104(8) -0.013(5) -0.001(5) 0.000(5)
C44 0.036(5) 0.065(7) 0.095(7) -0.008(6) 0.004(5) -0.017(5)
C45 0.024(5) 0.080(7) 0.086(7) -0.005(6) 0.008(4) -0.009(5)
C46 0.025(4) 0.062(6) 0.064(6) 0.000(5) 0.007(4) -0.001(4)
C47 0.073(6) 0.041(5) 0.043(5) 0.006(4) 0.018(4) 0.010(5)
C48 0.074(7) 0.046(5) 0.036(5) 0.013(4) -0.016(4) -0.010(5)
C49 0.048(5) 0.038(5) 0.056(5) 0.022(4) 0.011(4) 0.006(4)
C50 0.059(6) 0.034(4) 0.037(4) 0.002(4) 0.014(4) -0.010(4)
C51 0.040(5) 0.044(5) 0.044(5) 0.009(4) 0.013(4) -0.004(4)

loop_
_atom_site_label
_atom_site_type_symbol
_atom_site_fract_x
_atom_site_fract_y
_atom_site_fract_z
_atom_site_U_iso_or_equiv
_atom_site_thermal_displace_type
_atom_site_occupancy
_atom_site_calc_flag
_atom_site_refinement_flags
_atom_site_disorder_group
Ru Ru 0.73227(4) 0.22086(3) 0.17215(3) 0.0293(2) Uani 1 d . .
P1 P 0.81600(14) 0.34083(11) 0.18863(10) 0.0328(5) Uani 1 d . .
P2 P 0.58973(13) 0.25582(12) 0.10320(9) 0.0347(5) Uani 1 d . .
N1 N 0.8096(4) 0.1910(3) 0.0857(3) 0.0314(14) Uani 1 d . .
N2 N 0.7960(5) 0.1248(4) 0.0568(3) 0.049(2) Uani 1 d . .
N3 N 0.8653(5) 0.1201(4) 0.0089(3) 0.050(2) Uani 1 d . .
N4 N 0.8858(4) 0.2322(3) 0.0590(3) 0.0362(14) Uani 1 d . .
N5 N 1.2572(6) 0.2643(5) -0.0465(5) 0.075(2) Uani 1 d . .
C1 C 0.9187(5) 0.1869(4) 0.0122(3) 0.036(2) Uani 1 d . .
C2 C 1.0048(5) 0.2049(5) -0.0312(4) 0.045(2) Uani 1 d . .
H2A H 1.0224(5) 0.1567(5) -0.0543(4) 0.054 Uiso 1 calc R .
C3 C 0.9725(5) 0.2648(4) -0.0851(4) 0.042(2) Uani 1 d . .
C4 C 0.9956(6) 0.3419(5) -0.0804(4) 0.051(2) Uani 1 d . .
H4A H 1.0340(6) 0.3602(5) -0.0431(4) 0.061 Uiso 1 calc R .
C5 C 0.9631(7) 0.3933(5) -0.1302(5) 0.059(2) Uani 1 d . .
H5A H 0.9801(7) 0.4458(5) -0.1264(5) 0.071 Uiso 1 calc R .
C6 C 0.9053(7) 0.3676(6) -0.1858(5) 0.060(2) Uani 1 d . .
H6A H 0.8838(7) 0.4022(6) -0.2197(5) 0.072 Uiso 1 calc R .
C7 C 0.8809(7) 0.2919(6) -0.1899(4) 0.059(2) Uani 1 d . .
H7A H 0.8408(7) 0.2742(6) -0.2267(4) 0.071 Uiso 1 calc R .
C8 C 0.9142(6) 0.2392(5) -0.1404(4) 0.055(2) Uani 1 d . .
H8A H 0.8972(6) 0.1867(5) -0.1445(4) 0.066 Uiso 1 calc R .
C9 C 1.0960(6) 0.2286(5) 0.0151(4) 0.058(2) Uani 1 d . .
H9A H 1.0776(6) 0.2733(5) 0.0417(4) 0.070 Uiso 1 calc R .
H9B H 1.1124(6) 0.1861(5) 0.0460(4) 0.070 Uiso 1 calc R .
C10 C 1.1870(7) 0.2484(5) -0.0214(4) 0.056(2) Uani 1 d . .
C11 C 0.7877(6) 0.3815(4) 0.2717(4) 0.037(2) Uani 1 d . .
C12 C 0.6907(6) 0.4053(5) 0.2827(4) 0.051(2) Uani 1 d . .
H12A H 0.6420(6) 0.4041(5) 0.2471(4) 0.061 Uiso 1 calc R .
C13 C 0.6638(7) 0.4311(5) 0.3460(5) 0.061(3) Uani 1 d . .
H13A H 0.5985(7) 0.4485(5) 0.3523(5) 0.073 Uiso 1 calc R .
C14 C 0.7355(10) 0.4303(5) 0.3986(5) 0.071(3) Uani 1 d . .
H14A H 0.7181(10) 0.4459(5) 0.4413(5) 0.086 Uiso 1 calc R .
C15 C 0.8319(9) 0.4067(6) 0.3888(5) 0.068(3) Uani 1 d . .
H15A H 0.8800(9) 0.4066(6) 0.4248(5) 0.081 Uiso 1 calc R .
C16 C 0.8584(6) 0.3831(5) 0.3260(4) 0.050(2) Uani 1 d . .
H16A H 0.9246(6) 0.3680(5) 0.3198(4) 0.060 Uiso 1 calc R .
C17 C 0.9535(5) 0.3356(5) 0.1973(4) 0.039(2) Uani 1 d . .
C18 C 1.0115(6) 0.4028(5) 0.2069(5) 0.065(3) Uani 1 d . .
H18A H 0.9793(6) 0.4509(5) 0.2088(5) 0.078 Uiso 1 calc R .
C19 C 1.1167(7) 0.3998(7) 0.2136(6) 0.093(4) Uani 1 d . .
H19A H 1.1534(7) 0.4453(7) 0.2223(6) 0.111 Uiso 1 calc R .
C20 C 1.1660(7) 0.3305(7) 0.2076(6) 0.083(3) Uani 1 d . .
H20A H 1.2363(7) 0.3291(7) 0.2087(6) 0.100 Uiso 1 calc R .
C21 C 1.1107(6) 0.2623(6) 0.1998(4) 0.058(2) Uani 1 d . .
H21A H 1.1436(6) 0.2144(6) 0.1985(4) 0.069 Uiso 1 calc R .
C22 C 1.0049(5) 0.2656(5) 0.1938(4) 0.045(2) Uani 1 d . .
H22A H 0.9684(5) 0.2197(5) 0.1873(4) 0.054 Uiso 1 calc R .
C23 C 0.8025(5) 0.4245(4) 0.1297(4) 0.040(2) Uani 1 d . .
C24 C 0.8622(7) 0.4256(5) 0.0746(4) 0.058(2) Uani 1 d . .
H24A H 0.9121(7) 0.3880(5) 0.0708(4) 0.070 Uiso 1 calc R .
C25 C 0.8483(7) 0.4822(5) 0.0252(4) 0.060(2) Uani 1 d . .
H25A H 0.8874(7) 0.4816(5) -0.0123(4) 0.072 Uiso 1 calc R .
C26 C 0.7776(8) 0.5385(6) 0.0316(5) 0.066(3) Uani 1 d . .
H26A H 0.7688(8) 0.5769(6) -0.0013(5) 0.079 Uiso 1 calc R .
C27 C 0.7201(8) 0.5391(5) 0.0856(5) 0.077(3) Uani 1 d . .
H27A H 0.6718(8) 0.5778(5) 0.0898(5) 0.092 Uiso 1 calc R .
C28 C 0.7328(7) 0.4824(5) 0.1346(4) 0.057(2) Uani 1 d . .
H28A H 0.6930(7) 0.4837(5) 0.1718(4) 0.069 Uiso 1 calc R .
C29 C 0.5177(5) 0.3409(4) 0.1264(4) 0.041(2) Uani 1 d . .
C30 C 0.4854(5) 0.3480(5) 0.1915(4) 0.046(2) Uani 1 d . .
H30A H 0.5003(5) 0.3080(5) 0.2221(4) 0.055 Uiso 1 calc R .
C31 C 0.4320(6) 0.4118(6) 0.2125(5) 0.060(2) Uani 1 d . .
H31A H 0.4118(6) 0.4147(6) 0.2565(5) 0.072 Uiso 1 calc R .
C32 C 0.4093(7) 0.4706(6) 0.1677(6) 0.078(3) Uani 1 d . .
H32A H 0.3750(7) 0.5146(6) 0.1815(6) 0.094 Uiso 1 calc R .
C33 C 0.4373(9) 0.4645(6) 0.1022(6) 0.092(4) Uani 1 d . .
H33A H 0.4199(9) 0.5037(6) 0.0713(6) 0.110 Uiso 1 calc R .
C34 C 0.4909(7) 0.4006(6) 0.0822(5) 0.074(3) Uani 1 d . .
H34A H 0.5097(7) 0.3975(6) 0.0378(5) 0.089 Uiso 1 calc R .
C35 C 0.6021(5) 0.2716(5) 0.0135(3) 0.040(2) Uani 1 d . .
C36 C 0.6816(6) 0.3148(5) -0.0071(4) 0.052(2) Uani 1 d . .
H36A H 0.7301(6) 0.3317(5) 0.0253(4) 0.063 Uiso 1 calc R .
C37 C 0.6935(7) 0.3347(6) -0.0741(4) 0.065(3) Uani 1 d . .
H37A H 0.7480(7) 0.3649(6) -0.0862(4) 0.078 Uiso 1 calc R .
C38 C 0.6243(10) 0.3092(7) -0.1206(5) 0.090(4) Uani 1 d . .
H38A H 0.6344(10) 0.3175(7) -0.1660(5) 0.108 Uiso 1 calc R .
C39 C 0.5410(11) 0.2720(8) -0.1032(6) 0.123(5) Uani 1 d . .
H39A H 0.4912(11) 0.2587(8) -0.1360(6) 0.148 Uiso 1 calc R .
C40 C 0.5284(8) 0.2524(7) -0.0340(5) 0.100(4) Uani 1 d . .
H40A H 0.4704(8) 0.2269(7) -0.0217(5) 0.120 Uiso 1 calc R .
C41 C 0.4942(6) 0.1783(5) 0.1003(4) 0.045(2) Uani 1 d . .
C42 C 0.5230(6) 0.1036(5) 0.0827(4) 0.052(2) Uani 1 d . .
H42A H 0.5894(6) 0.0948(5) 0.0716(4) 0.063 Uiso 1 calc R .
C43 C 0.4563(7) 0.0428(5) 0.0810(5) 0.067(3) Uani 1 d . .
H43A H 0.4778(7) -0.0066(5) 0.0688(5) 0.080 Uiso 1 calc R .
C44 C 0.3577(6) 0.0539(6) 0.0973(5) 0.065(3) Uani 1 d . .
H44A H 0.3125(6) 0.0123(6) 0.0965(5) 0.078 Uiso 1 calc R .
C45 C 0.3278(6) 0.1265(6) 0.1143(5) 0.063(3) Uani 1 d . .
H45A H 0.2614(6) 0.1343(6) 0.1257(5) 0.076 Uiso 1 calc R .
C46 C 0.3934(5) 0.1891(5) 0.1154(4) 0.050(2) Uani 1 d . .
H46A H 0.3705(5) 0.2386(5) 0.1261(4) 0.060 Uiso 1 calc R .
C47 C 0.6890(7) 0.2057(5) 0.2761(4) 0.052(2) Uani 1 d . .
H47A H 0.6592(7) 0.2452(5) 0.3048(4) 0.062 Uiso 1 calc R .
C48 C 0.7932(7) 0.1870(5) 0.2735(4) 0.053(2) Uani 1 d . .
H48A H 0.8488(7) 0.2131(5) 0.2991(4) 0.063 Uiso 1 calc R .
C49 C 0.8032(6) 0.1241(4) 0.2299(4) 0.047(2) Uani 1 d . .
H49A H 0.8666(6) 0.0981(4) 0.2202(4) 0.056 Uiso 1 calc R .
C50 C 0.7048(6) 0.1007(4) 0.2060(4) 0.043(2) Uani 1 d . .
H50A H 0.6874(6) 0.0555(4) 0.1774(4) 0.052 Uiso 1 calc R .
C51 C 0.6376(6) 0.1510(5) 0.2359(4) 0.042(2) Uani 1 d . .
H51A H 0.5638(6) 0.1473(5) 0.2300(4) 0.051 Uiso 1 calc R .
O O 0.0995(5) 0.0345(4) 0.0398(3) 0.083(2) Uiso 1 d . .
C52 C 0.0851(5) 0.0236(4) 0.0993(4) 0.035(2) Uiso 1 d . .
C53 C 0.0591(6) 0.0764(5) 0.1323(4) 0.052(2) Uiso 1 d . .
H53A H 0.0509(6) 0.1220(5) 0.1045(4) 0.078 Uiso 1 calc R .
H53B H 0.1092(6) 0.0863(5) 0.1681(4) 0.078 Uiso 1 calc R .
H53C H -0.0041(6) 0.0639(5) 0.1511(4) 0.078 Uiso 1 calc R .
C54 C 0.1006(6) -0.0383(5) 0.1197(4) 0.053(2) Uiso 1 d . .
H54A H 0.1208(6) -0.0713(5) 0.0838(4) 0.080 Uiso 1 calc R .
H54B H 0.0403(6) -0.0589(5) 0.1377(4) 0.080 Uiso 1 calc R .
H54C H 0.1536(6) -0.0365(5) 0.1547(4) 0.080 Uiso 1 calc R .

loop_
_atom_type_symbol
_atom_type_description
_atom_type_scat_dispersion_real
_atom_type_scat_dispersion_imag
_atom_type_scat_source
C C 0.0033 0.0016 'International Tables Vol C Tables 4.2.6.8 and 6.1.1.4'
H H 0.0000 0.0000 'International Tables Vol C Tables 4.2.6.8 and 6.1.1.4'
N N 0.0061 0.0033 'International Tables Vol C Tables 4.2.6.8 and 6.1.1.4'
O O 0.0106 0.0060 'International Tables Vol C Tables 4.2.6.8 and 6.1.1.4'
P P 0.1023 0.0942 'International Tables Vol C Tables 4.2.6.8 and 6.1.1.4'
Ru Ru -1.2594 0.8363 'International Tables Vol C Tables 4.2.6.8 and 6.1.1.4'

loop_
_geom_angle_atom_site_label_1
_geom_angle_atom_site_label_2
_geom_angle_atom_site_label_3
_geom_angle
_geom_angle_site_symmetry_1
_geom_angle_site_symmetry_3
_geom_angle_publ_flag
N1 Ru C51 131.1(3) . . ?
N1 Ru C47 154.6(3) . . ?
C51 Ru C47 36.9(3) . . ?
N1 Ru C49 91.7(3) . . ?
C51 Ru C49 61.8(3) . . ?
C47 Ru C49 63.0(3) . . ?
N1 Ru C48 120.6(3) . . ?
C51 Ru C48 61.4(3) . . ?
C47 Ru C48 37.8(3) . . ?
C49 Ru C48 36.9(3) . . ?
N1 Ru C50 96.7(3) . . ?
C51 Ru C50 37.1(3) . . ?
C47 Ru C50 63.0(3) . . ?
C49 Ru C50 37.7(3) . . ?
C48 Ru C50 62.2(3) . . ?
N1 Ru P2 89.9(2) . . ?
C51 Ru P2 90.5(2) . . ?
C47 Ru P2 109.6(2) . . ?
C49 Ru P2 143.5(2) . . ?
C48 Ru P2 147.3(3) . . ?
C50 Ru P2 106.0(2) . . ?
N1 Ru P1 94.5(2) . . ?
C51 Ru P1 132.8(2) . . ?
C47 Ru P1 96.8(2) . . ?
C49 Ru P1 113.7(2) . . ?
C48 Ru P1 87.5(2) . . ?
C50 Ru P1 149.3(2) . . ?
P2 Ru P1 102.48(7) . . ?
C17 P1 C11 100.7(3) . . ?
C17 P1 C23 99.1(3) . . ?
C11 P1 C23 104.7(3) . . ?
C17 P1 Ru 115.6(3) . . ?
C11 P1 Ru 109.7(2) . . ?
C23 P1 Ru 124.1(2) . . ?
C29 P2 C35 101.9(4) . . ?
C29 P2 C41 102.6(4) . . ?
C35 P2 C41 100.2(3) . . ?
C29 P2 Ru 118.3(2) . . ?
C35 P2 Ru 119.7(2) . . ?
C41 P2 Ru 111.4(3) . . ?
N2 N1 N4 112.0(5) . . ?
N2 N1 Ru 121.1(4) . . ?
N4 N1 Ru 126.4(4) . . ?
N1 N2 N3 106.4(6) . . ?
C1 N3 N2 106.8(6) . . ?
C1 N4 N1 104.6(6) . . ?
N4 C1 N3 110.2(6) . . ?
N4 C1 C2 125.5(7) . . ?
N3 C1 C2 124.3(7) . . ?
C1 C2 C3 110.4(6) . . ?
C1 C2 C9 108.1(6) . . ?
C3 C2 C9 115.1(7) . . ?
C4 C3 C8 118.5(8) . . ?
C4 C3 C2 123.5(7) . . ?
C8 C3 C2 117.9(7) . . ?
C3 C4 C5 120.9(8) . . ?
C4 C5 C6 120.6(8) . . ?
C7 C6 C5 118.6(9) . . ?
C6 C7 C8 121.4(8) . . ?
C3 C8 C7 120.0(8) . . ?
C10 C9 C2 113.8(7) . . ?
N5 C10 C9 177.2(10) . . ?
C12 C11 C16 117.8(7) . . ?
C12 C11 P1 119.3(6) . . ?
C16 C11 P1 122.6(6) . . ?
C11 C12 C13 121.6(8) . . ?
C14 C13 C12 118.7(9) . . ?
C15 C14 C13 120.6(9) . . ?
C14 C15 C16 120.3(9) . . ?
C15 C16 C11 121.0(8) . . ?
C22 C17 C18 117.0(7) . . ?
C22 C17 P1 122.1(6) . . ?
C18 C17 P1 120.9(6) . . ?
C19 C18 C17 121.6(9) . . ?
C20 C19 C18 120.4(10) . . ?
C19 C20 C21 119.4(9) . . ?
C20 C21 C22 119.8(9) . . ?
C17 C22 C21 121.6(8) . . ?
C28 C23 C24 117.7(8) . . ?
C28 C23 P1 124.1(6) . . ?
C24 C23 P1 118.0(6) . . ?
C25 C24 C23 120.7(8) . . ?
C26 C25 C24 119.8(9) . . ?
C27 C26 C25 120.2(9) . . ?
C26 C27 C28 120.3(9) . . ?
C23 C28 C27 121.2(8) . . ?
C34 C29 C30 116.4(8) . . ?
C34 C29 P2 123.7(7) . . ?
C30 C29 P2 119.9(6) . . ?
C31 C30 C29 122.7(8) . . ?
C32 C31 C30 119.1(9) . . ?
C31 C32 C33 119.9(9) . . ?
C34 C33 C32 120.2(10) . . ?
C33 C34 C29 121.7(9) . . ?
C40 C35 C36 117.3(8) . . ?
C40 C35 P2 122.9(6) . . ?
C36 C35 P2 119.1(5) . . ?
C35 C36 C37 123.3(8) . . ?
C38 C37 C36 118.0(9) . . ?
C39 C38 C37 121.5(10) . . ?
C38 C39 C40 120.0(9) . . ?
C35 C40 C39 119.4(9) . . ?
C42 C41 C46 117.1(7) . . ?
C42 C41 P2 118.6(6) . . ?
C46 C41 P2 124.3(7) . . ?
C43 C42 C41 121.6(8) . . ?
C42 C43 C44 120.7(9) . . ?
C45 C44 C43 118.7(8) . . ?
C44 C45 C46 121.6(8) . . ?
C45 C46 C41 120.2(8) . . ?
C51 C47 C48 105.8(7) . . ?
C51 C47 Ru 71.5(4) . . ?
C48 C47 Ru 71.6(4) . . ?
C49 C48 C47 108.9(8) . . ?
C49 C48 Ru 71.4(4) . . ?
C47 C48 Ru 70.6(4) . . ?
C48 C49 C50 108.0(7) . . ?
C48 C49 Ru 71.7(4) . . ?
C50 C49 Ru 71.4(4) . . ?
C51 C50 C49 106.2(7) . . ?
C51 C50 Ru 70.9(4) . . ?
C49 C50 Ru 71.0(4) . . ?
C47 C51 C50 111.0(7) . . ?
C47 C51 Ru 71.6(4) . . ?
C50 C51 Ru 72.1(4) . . ?
C54 C52 C53 124.4(9) . . ?
C54 C52 O 116.6(8) . . ?
C53 C52 O 118.9(8) . . ?

loop_
_geom_bond_atom_site_label_1
_geom_bond_atom_site_label_2
_geom_bond_distance
_geom_bond_site_symmetry_2
_geom_bond_publ_flag
Ru N1 2.111(6) . ?
Ru C51 2.188(7) . ?
Ru C47 2.189(8) . ?
Ru C49 2.198(7) . ?
Ru C48 2.203(7) . ?
Ru C50 2.203(7) . ?
Ru P2 2.348(2) . ?
Ru P1 2.351(2) . ?
P1 C17 1.823(7) . ?
P1 C11 1.848(7) . ?
P1 C23 1.853(8) . ?
P2 C29 1.816(8) . ?
P2 C35 1.818(7) . ?
P2 C41 1.834(8) . ?
N1 N2 1.279(8) . ?
N1 N4 1.362(7) . ?
N2 N3 1.361(8) . ?
N3 C1 1.345(9) . ?
N4 C1 1.305(9) . ?
N5 C10 1.113(10) . ?
C1 C2 1.499(10) . ?
C2 C3 1.527(10) . ?
C2 C9 1.532(10) . ?
C3 C4 1.360(11) . ?
C3 C8 1.378(11) . ?
C4 C5 1.375(11) . ?
C5 C6 1.379(12) . ?
C6 C7 1.339(12) . ?
C7 C8 1.389(11) . ?
C9 C10 1.480(12) . ?
C11 C12 1.377(10) . ?
C11 C16 1.388(10) . ?
C12 C13 1.398(11) . ?
C13 C14 1.373(13) . ?
C14 C15 1.365(13) . ?
C15 C16 1.375(12) . ?
C17 C22 1.383(10) . ?
C17 C18 1.393(11) . ?
C18 C19 1.393(12) . ?
C19 C20 1.365(14) . ?
C20 C21 1.385(13) . ?
C21 C22 1.401(10) . ?
C23 C28 1.364(11) . ?
C23 C24 1.385(11) . ?
C24 C25 1.384(11) . ?
C25 C26 1.357(13) . ?
C26 C27 1.349(13) . ?
C27 C28 1.379(12) . ?
C29 C34 1.380(11) . ?
C29 C30 1.389(10) . ?
C30 C31 1.379(11) . ?
C31 C32 1.366(13) . ?
C32 C33 1.377(13) . ?
C33 C34 1.376(13) . ?
C35 C40 1.360(11) . ?
C35 C36 1.369(11) . ?
C36 C37 1.390(11) . ?
C37 C38 1.338(12) . ?
C38 C39 1.337(15) . ?
C39 C40 1.432(14) . ?
C41 C42 1.386(11) . ?
C41 C46 1.398(10) . ?
C42 C43 1.367(11) . ?
C43 C44 1.376(12) . ?
C44 C45 1.355(12) . ?
C45 C46 1.381(11) . ?
C47 C51 1.387(11) . ?
C47 C48 1.422(11) . ?
C48 C49 1.393(11) . ?
C49 C50 1.421(10) . ?
C50 C51 1.396(10) . ?
O C52 1.223(9) . ?
C52 C54 1.150(9) . ?
C52 C53 1.180(9) . ?
